data_1508380
loop_
_publ_author_name
'Akutsu, Hiroki'
'Yamada, Jun-ichi'
'Nakatsuji, Shin-ichi'
'Turner, Scott S.'

_publ_section_title
;
 A New BEDT-TTF-Based Organic Charge Transfer Salt with a New Anionic
 Strong Acceptor, N,N'-Disulfo-1,4-benzoquinonediimine
;
_journal_issue 2
_journal_name_full Crystals
_journal_page_first 182
_journal_page_last 192
_journal_paper_doi 10.3390/cryst2020182
_journal_volume 2
_journal_year 2012
_chemical_formula_moiety '2(C24 H20 P), C6 H4 N2 O6 S2'
_chemical_formula_sum 'C54 H44 N2 O6 P2 S2'
_chemical_formula_weight 943.02
_space_group_IT_number 2
_symmetry_cell_setting triclinic
_symmetry_Int_Tables_number 2
_symmetry_space_group_name_Hall '-P 1'
_symmetry_space_group_name_H-M 'P -1'
_cell_angle_alpha 105.04(2)
_cell_angle_beta 93.651(18)
_cell_angle_gamma 110.735(20)
_cell_formula_units_Z 1
_cell_length_a 9.859(2)
_cell_length_b 13.683(4)
_cell_length_c 9.664(2)
_cell_measurement_reflns_used 25
_cell_measurement_temperature 295.1
_cell_measurement_theta_max 15.0
_cell_measurement_theta_min 14.9
_cell_volume 1159.9(5)
_computing_cell_refinement 'MSC/AFC Diffractometer Control'
_computing_data_collection 'MSC/AFC Diffractometer Control'
_computing_data_reduction CrystalStructure
_computing_publication_material 'CrystalStructure 3.8'
_computing_structure_refinement CRYSTALS
_computing_structure_solution SIR92
_diffrn_ambient_temperature 295.1
_diffrn_measured_fraction_theta_full 0.998
_diffrn_measured_fraction_theta_max 0.998
_diffrn_measurement_device_type 'Rigaku AFC5R'
_diffrn_measurement_method \w-2\q
_diffrn_radiation_type 'Mo K\a'
_diffrn_radiation_wavelength 0.71069
_diffrn_reflns_av_R_equivalents 0.020
_diffrn_reflns_limit_h_max 12
_diffrn_reflns_limit_h_min -12
_diffrn_reflns_limit_k_max 17
_diffrn_reflns_limit_k_min -17
_diffrn_reflns_limit_l_max 0
_diffrn_reflns_limit_l_min -12
_diffrn_reflns_number 5645
_diffrn_reflns_theta_full 27.52
_diffrn_reflns_theta_max 27.52
_diffrn_standards_decay_% 0.00
_diffrn_standards_interval_count 0
_diffrn_standards_number 3
_exptl_absorpt_coefficient_mu 0.238
_exptl_absorpt_correction_T_max 0.976
_exptl_absorpt_correction_T_min 0.885
_exptl_absorpt_correction_type psi-scan
_exptl_absorpt_process_details '(North, Phillips & Mathews, 1968)'
_exptl_crystal_colour yellow
_exptl_crystal_density_diffrn 1.350
_exptl_crystal_density_method 'not measured'
_exptl_crystal_description plate
_exptl_crystal_F_000 492.00
_exptl_crystal_size_max 0.60
_exptl_crystal_size_mid 0.50
_exptl_crystal_size_min 0.10
_refine_diff_density_max 0.37
_refine_diff_density_min -0.28
_refine_ls_extinction_method none
_refine_ls_goodness_of_fit_ref 1.161
_refine_ls_hydrogen_treatment refall
_refine_ls_number_parameters 386
_refine_ls_number_reflns 3987
_refine_ls_R_factor_gt 0.0412
_refine_ls_shift/su_max 0.0000
_refine_ls_structure_factor_coef Fsqd
_refine_ls_weighting_details
;
    Chebychev polynomial with 3 parameters (Carruthers & Watkin, 1979)
    685.5450    935.0020    283.2680
;
_refine_ls_weighting_scheme calc
_refine_ls_wR_factor_ref 0.0546
_reflns_number_gt 3525
_reflns_number_total 5333
_reflns_threshold_expression F^2^>2.0\s(F^2^)
_cod_data_source_file C54H44N2O6P2S2_P-1_crystals-02-00182-s001_DC124.cif
_cod_data_source_block '_TPP2pdis_yellow_thick_pla'
_cod_original_cell_volume 1159.8(5)
_cod_original_formula_sum 'C54 H44 N2 O6 P2 S2 '
_cod_database_code 1508380

loop_
_symmetry_equiv_pos_site_id
_symmetry_equiv_pos_as_xyz
1 +X,+Y,+Z
2 -X,-Y,-Z

loop_
_atom_site_label
_atom_site_type_symbol
_atom_site_fract_x
_atom_site_fract_y
_atom_site_fract_z
_atom_site_U_iso_or_equiv
_atom_site_adp_type
_atom_site_occupancy
_atom_site_symmetry_multiplicity
_atom_site_calc_flag
S(1) S 0.20792(6) 0.70512(5) 0.28910(6) 0.05088(17) Uani 1.00 1 d
P(1) P 0.26761(5) 0.23431(4) 0.08069(5) 0.03495(13) Uani 1.00 1 d
O(1) O 0.0757(2) 0.64997(19) 0.1864(2) 0.1051(7) Uani 1.00 1 d
O(2) O 0.3407(2) 0.73130(17) 0.2316(2) 0.0886(7) Uani 1.00 1 d
O(3) O 0.2044(2) 0.79955(15) 0.3979(2) 0.0826(6) Uani 1.00 1 d
N(1) N 0.22317(18) 0.62176(14) 0.38813(18) 0.0447(4) Uani 1.00 1 d
C(1) C 0.1050(2) 0.24454(16) 0.1454(2) 0.0397(5) Uani 1.00 1 d
C(2) C 0.0333(2) 0.17951(19) 0.2290(2) 0.0503(6) Uani 1.00 1 d
C(3) C -0.0972(2) 0.1856(2) 0.2708(2) 0.0652(7) Uani 1.00 1 d
C(4) C -0.1539(2) 0.2523(2) 0.2291(2) 0.0680(8) Uani 1.00 1 d
C(5) C -0.0844(2) 0.3167(2) 0.1469(2) 0.0610(7) Uani 1.00 1 d
C(6) C 0.0461(2) 0.31419(19) 0.1056(2) 0.0482(6) Uani 1.00 1 d
C(7) C 0.4132(2) 0.36785(16) 0.1324(2) 0.0408(5) Uani 1.00 1 d
C(8) C 0.4026(2) 0.45423(19) 0.2389(2) 0.0528(6) Uani 1.00 1 d
C(9) C 0.5183(3) 0.5557(2) 0.2829(3) 0.0669(8) Uani 1.00 1 d
C(10) C 0.6435(3) 0.5699(2) 0.2237(3) 0.0694(8) Uani 1.00 1 d
C(11) C 0.6543(2) 0.4858(2) 0.1177(3) 0.0650(8) Uani 1.00 1 d
C(12) C 0.5391(2) 0.3836(2) 0.0696(2) 0.0501(6) Uani 1.00 1 d
C(13) C 0.2281(2) 0.17484(15) -0.1138(2) 0.0384(5) Uani 1.00 1 d
C(14) C 0.1057(2) 0.17190(17) -0.1966(2) 0.0431(5) Uani 1.00 1 d
C(15) C 0.0853(2) 0.13554(18) -0.3466(2) 0.0512(6) Uani 1.00 1 d
C(16) C 0.1845(2) 0.0998(2) -0.4140(2) 0.0573(7) Uani 1.00 1 d
C(17) C 0.3040(3) 0.1005(2) -0.3338(2) 0.0678(8) Uani 1.00 1 d
C(18) C 0.3272(2) 0.1378(2) -0.1838(2) 0.0583(7) Uani 1.00 1 d
C(19) C 0.3262(2) 0.14770(16) 0.1599(2) 0.0389(5) Uani 1.00 1 d
C(20) C 0.2591(2) 0.03465(19) 0.1014(2) 0.0572(7) Uani 1.00 1 d
C(21) C 0.2975(3) -0.0323(2) 0.1667(3) 0.0641(8) Uani 1.00 1 d
C(22) C 0.4026(2) 0.0136(2) 0.2908(2) 0.0598(8) Uani 1.00 1 d
C(23) C 0.4712(2) 0.1252(2) 0.3487(2) 0.0574(7) Uani 1.00 1 d
C(24) C 0.4324(2) 0.19339(19) 0.2843(2) 0.0470(6) Uani 1.00 1 d
C(25) C 0.1125(2) 0.56651(16) 0.4381(2) 0.0375(5) Uani 1.00 1 d
C(26) C -0.0362(2) 0.56503(17) 0.4224(2) 0.0414(5) Uani 1.00 1 d
C(27) C 0.1401(2) 0.49782(17) 0.5208(2) 0.0433(5) Uani 1.00 1 d
H(1) H 0.072(2) 0.1353(17) 0.257(2) 0.047(6) Uiso 1.00 1 c
H(2) H -0.144(2) 0.141(2) 0.329(2) 0.085(8) Uiso 1.00 1 c
H(3) H -0.240(2) 0.2567(19) 0.253(2) 0.075(7) Uiso 1.00 1 c
H(4) H -0.125(2) 0.358(2) 0.118(2) 0.075(8) Uiso 1.00 1 c
H(5) H 0.096(2) 0.3600(17) 0.045(2) 0.054(6) Uiso 1.00 1 c
H(6) H 0.318(2) 0.4468(19) 0.279(2) 0.068(7) Uiso 1.00 1 c
H(7) H 0.508(2) 0.616(2) 0.348(2) 0.079(8) Uiso 1.00 1 c
H(8) H 0.721(2) 0.643(2) 0.257(2) 0.081(8) Uiso 1.00 1 c
H(9) H 0.738(3) 0.495(2) 0.076(2) 0.085(8) Uiso 1.00 1 c
H(10) H 0.540(2) 0.3261(17) -0.007(2) 0.052(6) Uiso 1.00 1 c
H(11) H 0.038(2) 0.1918(17) -0.153(2) 0.056(6) Uiso 1.00 1 c
H(12) H 0.002(2) 0.1320(18) -0.403(2) 0.060(6) Uiso 1.00 1 c
H(13) H 0.167(2) 0.0771(17) -0.517(2) 0.058(6) Uiso 1.00 1 c
H(14) H 0.374(2) 0.079(2) -0.385(2) 0.093(9) Uiso 1.00 1 c
H(15) H 0.409(2) 0.1382(18) -0.125(2) 0.065(6) Uiso 1.00 1 c
H(16) H 0.193(2) 0.0044(18) 0.020(2) 0.064(7) Uiso 1.00 1 c
H(17) H 0.254(3) -0.112(2) 0.129(2) 0.101(9) Uiso 1.00 1 c
H(18) H 0.426(2) -0.0332(19) 0.337(2) 0.067(7) Uiso 1.00 1 c
H(19) H 0.538(2) 0.1550(19) 0.435(2) 0.067(7) Uiso 1.00 1 c
H(20) H 0.479(2) 0.2721(17) 0.323(2) 0.051(6) Uiso 1.00 1 c
H(21) H -0.0579(19) 0.6032(15) 0.3660(19) 0.037(5) Uiso 1.00 1 c
H(22) H 0.239(2) 0.4979(15) 0.531(2) 0.044(5) Uiso 1.00 1 c

loop_
_atom_site_aniso_label
_atom_site_aniso_U_11
_atom_site_aniso_U_22
_atom_site_aniso_U_33
_atom_site_aniso_U_12
_atom_site_aniso_U_13
_atom_site_aniso_U_23
S(1) 0.0474(3) 0.0628(3) 0.0563(3) 0.0220(2) 0.0177(2) 0.0374(3)
P(1) 0.0331(2) 0.0379(2) 0.0367(2) 0.0148(2) 0.0076(2) 0.0139(2)
O(1) 0.0913(14) 0.1281(18) 0.0775(13) -0.0010(13) -0.0176(11) 0.0693(13)
O(2) 0.0874(12) 0.1111(15) 0.1232(16) 0.0595(12) 0.0712(12) 0.0843(13)
O(3) 0.1131(15) 0.0728(12) 0.0960(14) 0.0566(11) 0.0424(11) 0.0462(10)
N(1) 0.0410(9) 0.0509(10) 0.0515(10) 0.0205(8) 0.0135(7) 0.0255(8)
C(1) 0.0367(10) 0.0470(11) 0.0353(10) 0.0153(8) 0.0089(8) 0.0125(8)
C(2) 0.0494(12) 0.0541(13) 0.0445(12) 0.0143(10) 0.0144(9) 0.0165(10)
C(3) 0.0540(14) 0.0699(17) 0.0556(14) 0.0079(13) 0.0267(12) 0.0112(13)
C(4) 0.0421(13) 0.088(2) 0.0602(15) 0.0239(13) 0.0161(11) -0.0004(14)
C(5) 0.0532(14) 0.0807(18) 0.0538(14) 0.0406(13) 0.0080(11) 0.0076(13)
C(6) 0.0461(11) 0.0617(14) 0.0454(12) 0.0284(10) 0.0135(9) 0.0181(10)
C(7) 0.0369(10) 0.0408(10) 0.0484(11) 0.0144(8) 0.0063(8) 0.0204(9)
C(8) 0.0483(13) 0.0456(12) 0.0579(14) 0.0153(10) 0.0065(11) 0.0092(10)
C(9) 0.0689(17) 0.0412(13) 0.0768(18) 0.0142(12) -0.0077(14) 0.0100(13)
C(10) 0.0532(15) 0.0481(15) 0.100(2) 0.0047(12) -0.0125(14) 0.0384(15)
C(11) 0.0378(12) 0.0745(18) 0.096(2) 0.0142(12) 0.0123(13) 0.0579(17)
C(12) 0.0407(11) 0.0554(14) 0.0626(15) 0.0194(10) 0.0136(10) 0.0293(12)
C(13) 0.0377(10) 0.0393(10) 0.0387(10) 0.0142(8) 0.0088(8) 0.0131(8)
C(14) 0.0358(10) 0.0441(11) 0.0476(12) 0.0154(9) 0.0064(9) 0.0108(9)
C(15) 0.0466(12) 0.0515(13) 0.0466(12) 0.0159(10) -0.0055(10) 0.0078(10)
C(16) 0.0620(15) 0.0659(15) 0.0382(12) 0.0223(12) 0.0068(10) 0.0096(11)
C(17) 0.0662(16) 0.103(2) 0.0453(13) 0.0505(15) 0.0172(12) 0.0134(13)
C(18) 0.0514(13) 0.0852(18) 0.0473(13) 0.0400(13) 0.0085(10) 0.0153(12)
C(19) 0.0362(10) 0.0411(10) 0.0439(10) 0.0167(8) 0.0071(8) 0.0174(8)
C(20) 0.0645(15) 0.0437(13) 0.0563(14) 0.0171(11) -0.0069(12) 0.0128(11)
C(21) 0.0781(17) 0.0444(13) 0.0751(17) 0.0255(13) 0.0112(14) 0.0245(12)
C(22) 0.0574(14) 0.0715(17) 0.0742(17) 0.0343(13) 0.0186(12) 0.0455(14)
C(23) 0.0434(12) 0.0741(17) 0.0584(14) 0.0173(11) 0.0014(11) 0.0352(13)
C(24) 0.0408(11) 0.0497(13) 0.0471(12) 0.0105(10) 0.0028(9) 0.0197(10)
C(25) 0.0372(10) 0.0411(10) 0.0390(10) 0.0174(8) 0.0093(8) 0.0161(8)
C(26) 0.0424(10) 0.0464(11) 0.0474(11) 0.0228(9) 0.0091(8) 0.0256(9)
C(27) 0.0375(10) 0.0529(12) 0.0518(12) 0.0240(9) 0.0103(9) 0.0257(10)

loop_
_atom_type_symbol
_atom_type_description
_atom_type_scat_dispersion_real
_atom_type_scat_dispersion_imag
_atom_type_scat_source
C C 0.003 0.002
;
International Tables for Crystallography
(1992, Vol. C, Tables 4.2.6.8 and 6.1.1.4)
;
H H 0.000 0.000
;
International Tables for Crystallography
(1992, Vol. C, Table 6.1.1.4)
;
N N 0.006 0.003
;
International Tables for Crystallography
(1992, Vol. C, Tables 4.2.6.8 and 6.1.1.4)
;
O O 0.011 0.006
;
International Tables for Crystallography
(1992, Vol. C, Tables 4.2.6.8 and 6.1.1.4)
;
P P 0.102 0.094
;
International Tables for Crystallography
(1992, Vol. C, Tables 4.2.6.8 and 6.1.1.4)
;
S S 0.125 0.123
;
International Tables for Crystallography
(1992, Vol. C, Tables 4.2.6.8 and 6.1.1.4)
;

loop_
_geom_angle_atom_site_label_1
_geom_angle_atom_site_label_2
_geom_angle_atom_site_label_3
_geom_angle
_geom_angle_publ_flag
_geom_angle_site_symmetry_1
_geom_angle_site_symmetry_3
O(1) S(1) O(2) 116.32(12) yes . .
O(1) S(1) O(3) 111.77(14) yes . .
O(1) S(1) N(1) 109.07(12) yes . .
O(2) S(1) O(3) 111.70(11) yes . .
O(2) S(1) N(1) 103.41(13) yes . .
O(3) S(1) N(1) 103.37(11) yes . .
C(1) P(1) C(7) 109.70(9) yes . .
C(1) P(1) C(13) 109.60(8) yes . .
C(1) P(1) C(19) 109.87(10) yes . .
C(7) P(1) C(13) 110.66(9) yes . .
C(7) P(1) C(19) 108.49(9) yes . .
C(13) P(1) C(19) 108.49(9) yes . .
S(1) N(1) C(25) 121.53(17) yes . .
P(1) C(1) C(2) 120.49(19) yes . .
P(1) C(1) C(6) 119.58(16) yes . .
C(2) C(1) C(6) 119.9(2) yes . .
C(1) C(2) C(3) 118.8(2) yes . .
C(2) C(3) C(4) 120.5(2) yes . .
C(3) C(4) C(5) 121.3(2) yes . .
C(4) C(5) C(6) 119.8(3) yes . .
C(1) C(6) C(5) 119.8(2) yes . .
P(1) C(7) C(8) 120.25(16) yes . .
P(1) C(7) C(12) 119.67(16) yes . .
C(8) C(7) C(12) 120.03(17) yes . .
C(7) C(8) C(9) 119.9(2) yes . .
C(8) C(9) C(10) 119.8(2) yes . .
C(9) C(10) C(11) 120.7(2) yes . .
C(10) C(11) C(12) 120.7(2) yes . .
C(7) C(12) C(11) 118.8(2) yes . .
P(1) C(13) C(14) 121.44(16) yes . .
P(1) C(13) C(18) 119.40(16) yes . .
C(14) C(13) C(18) 119.02(18) yes . .
C(13) C(14) C(15) 120.3(2) yes . .
C(14) C(15) C(16) 119.9(2) yes . .
C(15) C(16) C(17) 120.4(2) yes . .
C(16) C(17) C(18) 120.6(2) yes . .
C(13) C(18) C(17) 119.8(2) yes . .
P(1) C(19) C(20) 119.97(17) yes . .
P(1) C(19) C(24) 120.07(16) yes . .
C(20) C(19) C(24) 119.9(2) yes . .
C(19) C(20) C(21) 120.2(2) yes . .
C(20) C(21) C(22) 119.6(2) yes . .
C(21) C(22) C(23) 120.8(3) yes . .
C(22) C(23) C(24) 120.0(2) yes . .
C(19) C(24) C(23) 119.5(2) yes . .
N(1) C(25) C(26) 127.7(2) yes . .
N(1) C(25) C(27) 116.1(2) yes . .
C(26) C(25) C(27) 116.26(18) yes . .
C(25) C(26) C(27) 120.7(2) yes . 2_566
C(25) C(27) C(26) 123.0(2) yes . 2_566
C(1) C(2) H(1) 120.2(13) no . .
C(3) C(2) H(1) 121.0(13) no . .
C(2) C(3) H(2) 117(2) no . .
C(4) C(3) H(2) 122(2) no . .
C(3) C(4) H(3) 122.2(18) no . .
C(5) C(4) H(3) 116.5(18) no . .
C(4) C(5) H(4) 119.6(17) no . .
C(6) C(5) H(4) 120.6(17) no . .
C(1) C(6) H(5) 120.3(15) no . .
C(5) C(6) H(5) 119.9(15) no . .
C(7) C(8) H(6) 121.6(12) no . .
C(9) C(8) H(6) 118.4(13) no . .
C(8) C(9) H(7) 120.1(15) no . .
C(10) C(9) H(7) 119.9(15) no . .
C(9) C(10) H(8) 116.4(17) no . .
C(11) C(10) H(8) 122.8(16) no . .
C(10) C(11) H(9) 121.3(14) no . .
C(12) C(11) H(9) 117.9(14) no . .
C(7) C(12) H(10) 118.0(12) no . .
C(11) C(12) H(10) 123.1(12) no . .
C(13) C(14) H(11) 119.9(14) no . .
C(15) C(14) H(11) 119.8(14) no . .
C(14) C(15) H(12) 120.7(14) no . .
C(16) C(15) H(12) 119.4(14) no . .
C(15) C(16) H(13) 117.0(15) no . .
C(17) C(16) H(13) 122.6(15) no . .
C(16) C(17) H(14) 117.7(17) no . .
C(18) C(17) H(14) 121.7(16) no . .
C(13) C(18) H(15) 117.5(14) no . .
C(17) C(18) H(15) 122.7(14) no . .
C(19) C(20) H(16) 120.7(17) no . .
C(21) C(20) H(16) 119.0(17) no . .
C(20) C(21) H(17) 123.0(19) no . .
C(22) C(21) H(17) 117.3(19) no . .
C(21) C(22) H(18) 118.9(11) no . .
C(23) C(22) H(18) 120.2(11) no . .
C(22) C(23) H(19) 120.0(17) no . .
C(24) C(23) H(19) 119.8(17) no . .
C(19) C(24) H(20) 118.9(14) no . .
C(23) C(24) H(20) 121.6(14) no . .
C(25) C(26) H(21) 117.9(12) no . .
C(27) C(26) H(21) 121.2(11) no 2_566 .
C(25) C(27) H(22) 116.6(13) no . .
C(26) C(27) H(22) 120.3(13) no 2_566 .

loop_
_geom_bond_atom_site_label_1
_geom_bond_atom_site_label_2
_geom_bond_distance
_geom_bond_publ_flag
_geom_bond_site_symmetry_2
S(1) O(1) 1.4157(19) yes .
S(1) O(2) 1.419(2) yes .
S(1) O(3) 1.452(2) yes .
S(1) N(1) 1.706(2) yes .
P(1) C(1) 1.795(2) yes .
P(1) C(7) 1.7961(17) yes .
P(1) C(13) 1.7984(18) yes .
P(1) C(19) 1.795(2) yes .
N(1) C(25) 1.291(2) yes .
C(1) C(2) 1.394(3) yes .
C(1) C(6) 1.395(3) yes .
C(2) C(3) 1.396(3) yes .
C(3) C(4) 1.353(5) yes .
C(4) C(5) 1.372(4) yes .
C(5) C(6) 1.380(3) yes .
C(7) C(8) 1.392(3) yes .
C(7) C(12) 1.389(3) yes .
C(8) C(9) 1.386(3) yes .
C(9) C(10) 1.366(4) yes .
C(10) C(11) 1.369(4) yes .
C(11) C(12) 1.390(3) yes .
C(13) C(14) 1.387(3) yes .
C(13) C(18) 1.388(3) yes .
C(14) C(15) 1.381(3) yes .
C(15) C(16) 1.368(3) yes .
C(16) C(17) 1.364(4) yes .
C(17) C(18) 1.381(3) yes .
C(19) C(20) 1.387(2) yes .
C(19) C(24) 1.386(2) yes .
C(20) C(21) 1.377(4) yes .
C(21) C(22) 1.376(3) yes .
C(22) C(23) 1.370(3) yes .
C(23) C(24) 1.389(4) yes .
C(25) C(26) 1.456(3) yes .
C(25) C(27) 1.463(3) yes .
C(26) C(27) 1.335(2) yes 2_566

loop_
_geom_contact_atom_site_label_1
_geom_contact_atom_site_label_2
_geom_contact_distance
_geom_contact_site_symmetry_2
O(1) C(5) 3.370(3) 2_565
O(1) C(6) 3.217(3) 2_565
O(1) C(14) 3.483(3) 2_565
O(2) C(9) 3.545(4) .
O(2) C(12) 3.425(3) 2_665
O(2) C(17) 3.348(3) 2_665
O(2) C(18) 3.258(3) 2_665
O(2) C(21) 3.610(4) 1_565
O(2) C(22) 3.573(3) 1_565
O(3) C(3) 3.414(3) 2_566
O(3) C(15) 3.322(3) 2_565
O(3) C(21) 3.545(3) 1_565
O(3) C(22) 3.354(3) 1_565
O(3) C(23) 3.556(3) 2_666
N(1) C(8) 3.456(3) .
N(1) C(9) 3.475(3) .
C(3) O(3) 3.414(3) 2_566
C(3) C(26) 3.639(3) 2_566
C(4) C(25) 3.411(3) 2_566
C(4) C(26) 3.552(2) 2_566
C(4) C(27) 3.590(3) 2_566
C(5) O(1) 3.370(3) 2_565
C(5) C(25) 3.603(2) .
C(5) C(26) 3.586(3) .
C(6) O(1) 3.217(3) 2_565
C(7) C(11) 3.681(4) 2_665
C(8) N(1) 3.456(3) .
C(9) O(2) 3.545(4) .
C(9) N(1) 3.475(3) .
C(10) C(12) 3.574(4) 2_665
C(10) C(14) 3.612(3) 2_665
C(10) C(26) 3.620(4) 1_655
C(10) C(27) 3.664(4) 2_666
C(11) C(7) 3.681(4) 2_665
C(12) O(2) 3.425(3) 2_665
C(12) C(10) 3.574(4) 2_665
C(14) O(1) 3.483(3) 2_565
C(14) C(10) 3.612(3) 2_665
C(15) O(3) 3.322(3) 2_565
C(15) C(16) 3.476(2) 2_554
C(16) C(15) 3.476(2) 2_554
C(16) C(16) 3.646(2) 2_554
C(17) O(2) 3.348(3) 2_665
C(17) C(23) 3.610(3) 1_554
C(18) O(2) 3.258(3) 2_665
C(21) O(2) 3.610(4) 1_545
C(21) O(3) 3.545(3) 1_545
C(22) O(2) 3.573(3) 1_545
C(22) O(3) 3.354(3) 1_545
C(23) O(3) 3.556(3) 2_666
C(23) C(17) 3.610(3) 1_556
C(25) C(4) 3.411(3) 2_566
C(25) C(5) 3.603(2) .
C(26) C(3) 3.639(3) 2_566
C(26) C(4) 3.552(2) 2_566
C(26) C(5) 3.586(3) .
C(26) C(10) 3.620(4) 1_455
C(27) C(4) 3.590(3) 2_566
C(27) C(10) 3.664(4) 2_666
S(1) H(7) 3.64(3) .
S(1) H(11) 3.55(2) 2_565
S(1) H(12) 3.57(2) 2_565
S(1) H(17) 3.19(3) 1_565
S(1) H(18) 3.35(2) 1_565
S(1) H(19) 3.19(2) 2_666
S(1) H(21) 2.750(18) .
P(1) H(1) 2.87(2) .
P(1) H(5) 2.87(2) .
P(1) H(6) 2.89(2) .
P(1) H(10) 2.82(2) .
P(1) H(11) 2.88(2) .
P(1) H(15) 2.81(2) .
P(1) H(16) 2.85(2) .
P(1) H(20) 2.84(2) .
O(1) H(4) 3.63(2) .
O(1) H(4) 3.00(2) 2_565
O(1) H(5) 2.66(2) 2_565
O(1) H(8) 3.58(2) 1_455
O(1) H(9) 3.18(2) 1_455
O(1) H(11) 2.85(2) 2_565
O(1) H(12) 3.53(2) 2_565
O(1) H(17) 3.32(3) 1_565
O(1) H(21) 2.33(2) .
O(2) H(4) 3.54(2) 2_565
O(2) H(7) 3.00(3) .
O(2) H(9) 3.50(2) 2_665
O(2) H(10) 2.61(2) 2_665
O(2) H(14) 3.03(2) 2_665
O(2) H(15) 2.92(2) 2_665
O(2) H(17) 2.94(3) 1_565
O(2) H(18) 2.90(2) 1_565
O(2) H(19) 3.14(2) 2_666
O(3) H(2) 2.72(2) 2_566
O(3) H(3) 3.67(2) 2_566
O(3) H(11) 3.31(2) 2_565
O(3) H(12) 2.52(2) 2_565
O(3) H(14) 3.56(2) 1_566
O(3) H(17) 3.14(3) 1_565
O(3) H(18) 2.77(2) 1_565
O(3) H(19) 2.70(2) 2_666
O(3) H(21) 2.924(16) .
N(1) H(3) 3.40(2) 2_566
N(1) H(6) 2.85(2) .
N(1) H(7) 2.89(2) .
N(1) H(19) 3.081(19) 2_666
N(1) H(20) 3.515(19) 2_666
N(1) H(21) 2.68(2) .
N(1) H(22) 2.48(2) .
C(1) H(1) 2.01(2) .
C(1) H(2) 3.25(2) .
C(1) H(3) 3.67(2) .
C(1) H(4) 3.21(3) .
C(1) H(5) 2.08(2) .
C(1) H(6) 2.722(19) .
C(1) H(11) 2.76(2) .
C(1) H(16) 3.62(2) .
C(1) H(16) 3.504(18) 2_555
C(2) H(1) 0.91(2) .
C(2) H(2) 2.02(2) .
C(2) H(3) 3.22(3) .
C(2) H(4) 3.66(3) .
C(2) H(5) 3.31(2) .
C(2) H(6) 3.62(2) .
C(2) H(13) 3.52(2) 1_556
C(2) H(16) 3.58(2) .
C(2) H(16) 3.051(18) 2_555
C(3) H(1) 2.02(2) .
C(3) H(2) 0.96(2) .
C(3) H(3) 2.00(3) .
C(3) H(4) 3.17(3) .
C(3) H(12) 3.57(2) 1_556
C(3) H(16) 3.11(2) 2_555
C(4) H(1) 3.21(2) .
C(4) H(2) 2.03(3) .
C(4) H(3) 0.91(2) .
C(4) H(4) 1.97(3) .
C(4) H(5) 3.28(2) .
C(4) H(16) 3.58(2) 2_555
C(4) H(17) 3.38(2) 2_555
C(5) H(1) 3.68(2) .
C(5) H(2) 3.25(3) .
C(5) H(3) 1.96(2) .
C(5) H(4) 0.89(3) .
C(5) H(5) 2.06(2) .
C(5) H(6) 3.70(2) .
C(5) H(9) 3.63(3) 1_455
C(5) H(11) 3.48(2) .
C(5) H(17) 3.16(2) 2_555
C(6) H(1) 3.24(2) .
C(6) H(3) 3.18(2) .
C(6) H(4) 1.99(3) .
C(6) H(5) 0.99(2) .
C(6) H(6) 2.77(2) .
C(6) H(9) 3.66(2) 2_665
C(6) H(11) 2.60(2) .
C(6) H(17) 3.42(2) 2_555
C(7) H(5) 3.14(2) .
C(7) H(6) 2.04(2) .
C(7) H(7) 3.25(2) .
C(7) H(9) 3.21(2) .
C(7) H(9) 3.66(3) 2_665
C(7) H(10) 2.00(2) .
C(7) H(15) 3.45(2) .
C(7) H(20) 2.69(2) .
C(8) H(5) 3.09(2) .
C(8) H(6) 0.93(2) .
C(8) H(7) 2.03(2) .
C(8) H(8) 3.24(2) .
C(8) H(9) 3.68(2) .
C(8) H(9) 3.60(3) 2_665
C(8) H(10) 3.24(2) .
C(8) H(20) 3.12(2) .
C(8) H(22) 3.36(2) .
C(9) H(6) 2.00(2) .
C(9) H(7) 0.94(2) .
C(9) H(8) 2.00(2) .
C(9) H(9) 3.22(3) .
C(9) H(10) 3.57(2) 2_665
C(9) H(22) 3.30(2) 2_666
C(10) H(6) 3.21(2) .
C(10) H(7) 2.01(2) .
C(10) H(8) 0.98(2) .
C(10) H(9) 2.01(3) .
C(10) H(10) 3.25(2) .
C(10) H(10) 3.54(2) 2_665
C(10) H(21) 3.00(2) 1_655
C(10) H(22) 3.06(2) 2_666
C(11) H(4) 3.23(3) 1_655
C(11) H(5) 3.40(2) 2_665
C(11) H(6) 3.68(2) .
C(11) H(7) 3.22(2) .
C(11) H(8) 2.07(2) .
C(11) H(9) 0.92(2) .
C(11) H(10) 2.053(18) .
C(11) H(21) 3.209(16) 1_655
C(11) H(22) 3.42(2) 2_666
C(12) H(4) 3.46(3) 1_655
C(12) H(6) 3.25(2) .
C(12) H(8) 3.29(2) .
C(12) H(9) 2.00(2) .
C(12) H(10) 0.93(2) .
C(12) H(15) 3.13(2) .
C(12) H(20) 3.19(2) .
C(13) H(5) 3.32(2) .
C(13) H(8) 3.06(3) 2_665
C(13) H(10) 2.962(18) .
C(13) H(11) 1.99(2) .
C(13) H(12) 3.25(2) .
C(13) H(14) 3.27(2) .
C(13) H(15) 2.01(2) .
C(13) H(16) 2.88(2) .
C(14) H(5) 3.03(2) .
C(14) H(8) 2.74(2) 2_665
C(14) H(11) 0.89(2) .
C(14) H(12) 2.03(2) .
C(14) H(13) 3.22(2) .
C(14) H(15) 3.24(2) .
C(14) H(17) 3.49(3) 2_555
C(15) H(8) 2.81(2) 2_665
C(15) H(11) 1.98(2) .
C(15) H(12) 0.94(2) .
C(15) H(12) 3.59(2) 2_554
C(15) H(13) 1.99(2) .
C(15) H(13) 2.977(17) 2_554
C(15) H(14) 3.22(3) .
C(16) H(1) 3.50(2) 1_554
C(16) H(2) 3.49(3) 2_555
C(16) H(8) 3.20(2) 2_665
C(16) H(11) 3.18(2) .
C(16) H(12) 2.00(2) .
C(16) H(12) 3.019(18) 2_554
C(16) H(13) 0.95(2) .
C(16) H(13) 3.354(18) 2_554
C(16) H(14) 2.00(3) .
C(16) H(15) 3.26(2) .
C(17) H(2) 3.13(2) 2_555
C(17) H(8) 3.49(3) 2_665
C(17) H(11) 3.64(2) .
C(17) H(12) 3.21(2) .
C(17) H(13) 2.04(2) .
C(17) H(14) 0.96(3) .
C(17) H(15) 2.06(2) .
C(17) H(18) 3.11(2) 2_655
C(17) H(19) 3.34(2) 1_554
C(18) H(2) 3.43(2) 2_555
C(18) H(8) 3.43(3) 2_665
C(18) H(10) 2.718(17) .
C(18) H(11) 3.20(2) .
C(18) H(12) 3.69(2) .
C(18) H(13) 3.26(2) .
C(18) H(14) 2.05(2) .
C(18) H(15) 0.95(2) .
C(18) H(16) 3.08(2) .
C(18) H(18) 3.46(2) 2_655
C(19) H(1) 2.69(2) .
C(19) H(10) 3.44(2) .
C(19) H(15) 2.90(2) .
C(19) H(16) 1.992(18) .
C(19) H(17) 3.29(3) .
C(19) H(19) 3.23(2) .
C(19) H(20) 2.035(16) .
C(20) H(1) 2.94(2) .
C(20) H(11) 3.61(2) 2_555
C(20) H(15) 3.08(2) .
C(20) H(16) 0.89(2) .
C(20) H(17) 2.07(3) .
C(20) H(18) 3.23(2) .
C(20) H(19) 3.68(2) .
C(20) H(20) 3.264(17) .
C(21) H(11) 3.23(2) 2_555
C(21) H(13) 3.57(2) 1_556
C(21) H(15) 3.67(2) 2_655
C(21) H(16) 1.97(2) .
C(21) H(17) 0.97(2) .
C(21) H(18) 2.01(2) .
C(21) H(19) 3.219(19) .
C(22) H(13) 3.27(2) 1_556
C(22) H(14) 3.08(2) 1_556
C(22) H(14) 3.10(3) 2_655
C(22) H(15) 3.43(2) 2_655
C(22) H(16) 3.17(2) .
C(22) H(17) 2.02(2) .
C(22) H(18) 0.95(2) .
C(22) H(19) 1.999(19) .
C(22) H(20) 3.27(2) .
C(23) H(3) 3.12(2) 1_655
C(23) H(13) 3.26(2) 1_556
C(23) H(14) 2.94(2) 1_556
C(23) H(16) 3.65(2) .
C(23) H(17) 3.24(2) .
C(23) H(18) 2.02(2) .
C(23) H(19) 0.92(2) .
C(23) H(20) 2.06(2) .
C(24) H(1) 3.33(2) .
C(24) H(3) 3.09(2) 1_655
C(24) H(7) 3.69(2) 2_666
C(24) H(13) 3.51(2) 1_556
C(24) H(16) 3.203(18) .
C(24) H(18) 3.25(2) .
C(24) H(19) 2.01(2) .
C(24) H(20) 0.96(2) .
C(25) H(3) 3.15(2) 2_566
C(25) H(4) 3.60(2) .
C(25) H(6) 3.25(2) .
C(25) H(21) 2.05(2) .
C(25) H(21) 3.29(2) 2_566
C(25) H(22) 2.09(2) .
C(25) H(22) 3.31(2) 2_566
C(26) H(3) 3.66(2) 2_566
C(26) H(4) 3.32(2) .
C(26) H(8) 3.42(3) 1_455
C(26) H(9) 3.60(2) 1_455
C(26) H(21) 0.91(2) .
C(26) H(22) 3.35(2) .
C(26) H(22) 2.01(2) 2_566
C(27) H(3) 3.25(2) 2_566
C(27) H(4) 3.57(2) 2_566
C(27) H(6) 3.09(2) .
C(27) H(21) 3.30(2) .
C(27) H(21) 1.97(2) 2_566
C(27) H(22) 0.97(2) .
H(1) P(1) 2.87(2) .
H(1) C(1) 2.01(2) .
H(1) C(2) 0.91(2) .
H(1) C(3) 2.02(2) .
H(1) C(4) 3.21(2) .
H(1) C(5) 3.68(2) .
H(1) C(6) 3.24(2) .
H(1) C(16) 3.50(2) 1_556
H(1) C(19) 2.69(2) .
H(1) C(20) 2.94(2) .
H(1) C(24) 3.33(2) .
H(1) H(2) 2.30(3) .
H(1) H(12) 3.41(3) 1_556
H(1) H(13) 2.72(3) 1_556
H(1) H(16) 3.10(3) .
H(1) H(16) 3.26(2) 2_555
H(2) O(3) 2.72(2) 2_566
H(2) C(1) 3.25(2) .
H(2) C(2) 2.02(2) .
H(2) C(3) 0.96(2) .
H(2) C(4) 2.03(3) .
H(2) C(5) 3.25(3) .
H(2) C(16) 3.49(3) 2_555
H(2) C(17) 3.13(2) 2_555
H(2) C(18) 3.43(2) 2_555
H(2) H(1) 2.30(3) .
H(2) H(3) 2.35(4) .
H(2) H(12) 2.93(3) 1_556
H(2) H(14) 3.26(3) 2_555
H(2) H(15) 3.70(2) 2_555
H(2) H(16) 3.35(3) 2_555
H(2) H(19) 3.42(4) 1_455
H(3) O(3) 3.67(2) 2_566
H(3) N(1) 3.40(2) 2_566
H(3) C(1) 3.67(2) .
H(3) C(2) 3.22(3) .
H(3) C(3) 2.00(3) .
H(3) C(4) 0.91(2) .
H(3) C(5) 1.96(2) .
H(3) C(6) 3.18(2) .
H(3) C(23) 3.12(2) 1_455
H(3) C(24) 3.09(2) 1_455
H(3) C(25) 3.15(2) 2_566
H(3) C(26) 3.66(2) 2_566
H(3) C(27) 3.25(2) 2_566
H(3) H(2) 2.35(4) .
H(3) H(4) 2.22(3) .
H(3) H(17) 3.68(3) 2_555
H(3) H(19) 3.07(3) 1_455
H(3) H(20) 2.95(3) 1_455
H(3) H(22) 3.46(3) 2_566
H(4) O(1) 3.63(2) .
H(4) O(1) 3.00(2) 2_565
H(4) O(2) 3.54(2) 2_565
H(4) C(1) 3.21(3) .
H(4) C(2) 3.66(3) .
H(4) C(3) 3.17(3) .
H(4) C(4) 1.97(3) .
H(4) C(5) 0.89(3) .
H(4) C(6) 1.99(3) .
H(4) C(11) 3.23(3) 1_455
H(4) C(12) 3.46(3) 1_455
H(4) C(25) 3.60(2) .
H(4) C(26) 3.32(2) .
H(4) C(27) 3.57(2) 2_566
H(4) H(3) 2.22(3) .
H(4) H(5) 2.33(3) .
H(4) H(9) 2.75(4) 1_455
H(4) H(10) 3.28(3) 1_455
H(4) H(17) 3.33(3) 2_555
H(4) H(21) 3.38(3) .
H(5) P(1) 2.87(2) .
H(5) O(1) 2.66(2) 2_565
H(5) C(1) 2.08(2) .
H(5) C(2) 3.31(2) .
H(5) C(4) 3.28(2) .
H(5) C(5) 2.06(2) .
H(5) C(6) 0.99(2) .
H(5) C(7) 3.14(2) .
H(5) C(8) 3.09(2) .
H(5) C(11) 3.40(2) 2_665
H(5) C(13) 3.32(2) .
H(5) C(14) 3.03(2) .
H(5) H(4) 2.33(3) .
H(5) H(6) 2.73(2) .
H(5) H(8) 3.53(3) 2_665
H(5) H(9) 2.68(3) 2_665
H(5) H(11) 2.44(2) .
H(6) P(1) 2.89(2) .
H(6) N(1) 2.85(2) .
H(6) C(1) 2.722(19) .
H(6) C(2) 3.62(2) .
H(6) C(5) 3.70(2) .
H(6) C(6) 2.77(2) .
H(6) C(7) 2.04(2) .
H(6) C(8) 0.93(2) .
H(6) C(9) 2.00(2) .
H(6) C(10) 3.21(2) .
H(6) C(11) 3.68(2) .
H(6) C(12) 3.25(2) .
H(6) C(25) 3.25(2) .
H(6) C(27) 3.09(2) .
H(6) H(5) 2.73(2) .
H(6) H(7) 2.30(3) .
H(6) H(20) 3.40(4) .
H(6) H(22) 2.60(3) .
H(7) S(1) 3.64(3) .
H(7) O(2) 3.00(3) .
H(7) N(1) 2.89(2) .
H(7) C(7) 3.25(2) .
H(7) C(8) 2.03(2) .
H(7) C(9) 0.94(2) .
H(7) C(10) 2.01(2) .
H(7) C(11) 3.22(2) .
H(7) C(24) 3.69(2) 2_666
H(7) H(6) 2.30(3) .
H(7) H(8) 2.27(3) .
H(7) H(10) 3.63(3) 2_665
H(7) H(19) 3.48(3) 2_666
H(7) H(20) 3.13(3) 2_666
H(7) H(22) 3.44(3) .
H(7) H(22) 3.65(4) 2_666
H(8) O(1) 3.58(2) 1_655
H(8) C(8) 3.24(2) .
H(8) C(9) 2.00(2) .
H(8) C(10) 0.98(2) .
H(8) C(11) 2.07(2) .
H(8) C(12) 3.29(2) .
H(8) C(13) 3.06(3) 2_665
H(8) C(14) 2.74(2) 2_665
H(8) C(15) 2.81(2) 2_665
H(8) C(16) 3.20(2) 2_665
H(8) C(17) 3.49(3) 2_665
H(8) C(18) 3.43(3) 2_665
H(8) C(26) 3.42(3) 1_655
H(8) H(5) 3.53(3) 2_665
H(8) H(7) 2.27(3) .
H(8) H(9) 2.38(3) .
H(8) H(10) 3.62(3) 2_665
H(8) H(11) 3.07(3) 2_665
H(8) H(12) 3.20(2) 2_665
H(8) H(21) 2.65(3) 1_655
H(8) H(22) 3.26(3) 2_666
H(9) O(1) 3.18(2) 1_655
H(9) O(2) 3.50(2) 2_665
H(9) C(5) 3.63(3) 1_655
H(9) C(6) 3.66(2) 2_665
H(9) C(7) 3.21(2) .
H(9) C(7) 3.66(3) 2_665
H(9) C(8) 3.68(2) .
H(9) C(8) 3.60(3) 2_665
H(9) C(9) 3.22(3) .
H(9) C(10) 2.01(3) .
H(9) C(11) 0.92(2) .
H(9) C(12) 2.00(2) .
H(9) C(26) 3.60(2) 1_655
H(9) H(4) 2.75(4) 1_655
H(9) H(5) 2.68(3) 2_665
H(9) H(8) 2.38(3) .
H(9) H(10) 2.33(2) .
H(9) H(21) 3.02(2) 1_655
H(10) P(1) 2.82(2) .
H(10) O(2) 2.61(2) 2_665
H(10) C(7) 2.00(2) .
H(10) C(8) 3.24(2) .
H(10) C(9) 3.57(2) 2_665
H(10) C(10) 3.25(2) .
H(10) C(10) 3.54(2) 2_665
H(10) C(11) 2.053(18) .
H(10) C(12) 0.93(2) .
H(10) C(13) 2.962(18) .
H(10) C(18) 2.718(17) .
H(10) C(19) 3.44(2) .
H(10) H(4) 3.28(3) 1_655
H(10) H(7) 3.63(3) 2_665
H(10) H(8) 3.62(3) 2_665
H(10) H(9) 2.33(2) .
H(10) H(15) 2.35(2) .
H(10) H(20) 3.49(3) .
H(11) S(1) 3.55(2) 2_565
H(11) P(1) 2.88(2) .
H(11) O(1) 2.85(2) 2_565
H(11) O(3) 3.31(2) 2_565
H(11) C(1) 2.76(2) .
H(11) C(5) 3.48(2) .
H(11) C(6) 2.60(2) .
H(11) C(13) 1.99(2) .
H(11) C(14) 0.89(2) .
H(11) C(15) 1.98(2) .
H(11) C(16) 3.18(2) .
H(11) C(17) 3.64(2) .
H(11) C(18) 3.20(2) .
H(11) C(20) 3.61(2) 2_555
H(11) C(21) 3.23(2) 2_555
H(11) H(5) 2.44(2) .
H(11) H(8) 3.07(3) 2_665
H(11) H(12) 2.30(3) .
H(11) H(16) 3.44(3) 2_555
H(11) H(17) 2.75(3) 2_555
H(12) S(1) 3.57(2) 2_565
H(12) O(1) 3.53(2) 2_565
H(12) O(3) 2.52(2) 2_565
H(12) C(3) 3.57(2) 1_554
H(12) C(13) 3.25(2) .
H(12) C(14) 2.03(2) .
H(12) C(15) 0.94(2) .
H(12) C(15) 3.59(2) 2_554
H(12) C(16) 2.00(2) .
H(12) C(16) 3.019(18) 2_554
H(12) C(17) 3.21(2) .
H(12) C(18) 3.69(2) .
H(12) H(1) 3.41(3) 1_554
H(12) H(2) 2.93(3) 1_554
H(12) H(8) 3.20(2) 2_665
H(12) H(11) 2.30(3) .
H(12) H(12) 3.60(3) 2_554
H(12) H(13) 2.26(3) .
H(12) H(13) 2.62(2) 2_554
H(12) H(21) 3.38(3) 2_565
H(13) C(2) 3.52(2) 1_554
H(13) C(14) 3.22(2) .
H(13) C(15) 1.99(2) .
H(13) C(15) 2.977(17) 2_554
H(13) C(16) 0.95(2) .
H(13) C(16) 3.354(19) 2_554
H(13) C(17) 2.04(2) .
H(13) C(18) 3.26(2) .
H(13) C(21) 3.57(2) 1_554
H(13) C(22) 3.27(2) 1_554
H(13) C(23) 3.26(2) 1_554
H(13) C(24) 3.51(2) 1_554
H(13) H(1) 2.72(3) 1_554
H(13) H(12) 2.26(3) .
H(13) H(12) 2.62(2) 2_554
H(13) H(13) 3.32(2) 2_554
H(13) H(14) 2.32(3) .
H(13) H(18) 3.58(3) 1_554
H(13) H(19) 3.52(3) 1_554
H(14) O(2) 3.03(2) 2_665
H(14) O(3) 3.56(2) 1_544
H(14) C(13) 3.27(2) .
H(14) C(15) 3.22(3) .
H(14) C(16) 2.00(3) .
H(14) C(17) 0.96(3) .
H(14) C(18) 2.05(2) .
H(14) C(22) 3.08(2) 1_554
H(14) C(22) 3.10(3) 2_655
H(14) C(23) 2.94(2) 1_554
H(14) H(2) 3.26(3) 2_555
H(14) H(13) 2.32(3) .
H(14) H(15) 2.40(3) .
H(14) H(18) 2.90(3) 1_554
H(14) H(18) 2.33(4) 2_655
H(14) H(19) 2.61(3) 1_554
H(14) H(19) 3.53(4) 2_655
H(15) P(1) 2.81(2) .
H(15) O(2) 2.92(2) 2_665
H(15) C(7) 3.45(2) .
H(15) C(12) 3.13(2) .
H(15) C(13) 2.01(2) .
H(15) C(14) 3.24(2) .
H(15) C(16) 3.26(2) .
H(15) C(17) 2.06(2) .
H(15) C(18) 0.95(2) .
H(15) C(19) 2.90(2) .
H(15) C(20) 3.08(2) .
H(15) C(21) 3.67(2) 2_655
H(15) C(22) 3.43(2) 2_655
H(15) H(2) 3.70(2) 2_555
H(15) H(10) 2.35(2) .
H(15) H(14) 2.40(3) .
H(15) H(16) 2.96(3) .
H(15) H(17) 3.47(4) 2_655
H(15) H(18) 3.08(3) 2_655
H(16) P(1) 2.85(2) .
H(16) C(1) 3.62(2) .
H(16) C(1) 3.504(19) 2_555
H(16) C(2) 3.58(2) .
H(16) C(2) 3.051(19) 2_555
H(16) C(3) 3.11(2) 2_555
H(16) C(4) 3.58(2) 2_555
H(16) C(13) 2.88(2) .
H(16) C(18) 3.08(2) .
H(16) C(19) 1.992(18) .
H(16) C(20) 0.89(2) .
H(16) C(21) 1.97(2) .
H(16) C(22) 3.17(2) .
H(16) C(23) 3.65(2) .
H(16) C(24) 3.203(18) .
H(16) H(1) 3.10(3) .
H(16) H(1) 3.26(2) 2_555
H(16) H(2) 3.35(3) 2_555
H(16) H(11) 3.44(3) 2_555
H(16) H(15) 2.96(3) .
H(16) H(17) 2.34(4) .
H(17) S(1) 3.19(3) 1_545
H(17) O(1) 3.32(3) 1_545
H(17) O(2) 2.94(3) 1_545
H(17) O(3) 3.14(3) 1_545
H(17) C(4) 3.38(2) 2_555
H(17) C(5) 3.16(2) 2_555
H(17) C(6) 3.42(2) 2_555
H(17) C(14) 3.49(3) 2_555
H(17) C(19) 3.29(3) .
H(17) C(20) 2.07(3) .
H(17) C(21) 0.97(2) .
H(17) C(22) 2.02(2) .
H(17) C(23) 3.24(2) .
H(17) H(3) 3.68(3) 2_555
H(17) H(4) 3.33(3) 2_555
H(17) H(11) 2.75(3) 2_555
H(17) H(15) 3.47(4) 2_655
H(17) H(16) 2.34(4) .
H(17) H(18) 2.28(3) .
H(18) S(1) 3.35(2) 1_545
H(18) O(2) 2.90(2) 1_545
H(18) O(3) 2.77(2) 1_545
H(18) C(17) 3.11(2) 2_655
H(18) C(18) 3.46(2) 2_655
H(18) C(20) 3.23(2) .
H(18) C(21) 2.01(2) .
H(18) C(22) 0.95(2) .
H(18) C(23) 2.02(2) .
H(18) C(24) 3.25(2) .
H(18) H(13) 3.58(3) 1_556
H(18) H(14) 2.90(3) 1_556
H(18) H(14) 2.33(4) 2_655
H(18) H(15) 3.08(3) 2_655
H(18) H(17) 2.28(3) .
H(18) H(18) 3.15(3) 2_656
H(18) H(19) 2.31(3) .
H(18) H(19) 3.16(4) 2_656
H(19) S(1) 3.19(2) 2_666
H(19) O(2) 3.14(2) 2_666
H(19) O(3) 2.70(2) 2_666
H(19) N(1) 3.081(19) 2_666
H(19) C(17) 3.34(2) 1_556
H(19) C(19) 3.23(2) .
H(19) C(20) 3.68(2) .
H(19) C(21) 3.219(19) .
H(19) C(22) 1.999(19) .
H(19) C(23) 0.92(2) .
H(19) C(24) 2.01(2) .
H(19) H(2) 3.42(4) 1_655
H(19) H(3) 3.07(3) 1_655
H(19) H(7) 3.48(3) 2_666
H(19) H(13) 3.52(3) 1_556
H(19) H(14) 2.61(3) 1_556
H(19) H(14) 3.53(4) 2_655
H(19) H(18) 2.31(3) .
H(19) H(18) 3.16(4) 2_656
H(19) H(20) 2.35(4) .
H(20) P(1) 2.84(2) .
H(20) N(1) 3.515(19) 2_666
H(20) C(7) 2.69(2) .
H(20) C(8) 3.12(2) .
H(20) C(12) 3.19(2) .
H(20) C(19) 2.035(16) .
H(20) C(20) 3.264(17) .
H(20) C(22) 3.27(2) .
H(20) C(23) 2.06(2) .
H(20) C(24) 0.96(2) .
H(20) H(3) 2.95(3) 1_655
H(20) H(6) 3.40(4) .
H(20) H(7) 3.13(3) 2_666
H(20) H(10) 3.49(3) .
H(20) H(19) 2.35(4) .
H(20) H(22) 3.26(2) 2_666
H(21) S(1) 2.750(18) .
H(21) O(1) 2.33(2) .
H(21) O(3) 2.924(16) .
H(21) N(1) 2.68(2) .
H(21) C(10) 3.00(2) 1_455
H(21) C(11) 3.209(16) 1_455
H(21) C(25) 2.05(2) .
H(21) C(25) 3.29(2) 2_566
H(21) C(26) 0.91(2) .
H(21) C(27) 3.30(2) .
H(21) C(27) 1.97(2) 2_566
H(21) H(4) 3.38(3) .
H(21) H(8) 2.65(3) 1_455
H(21) H(9) 3.02(2) 1_455
H(21) H(12) 3.38(3) 2_565
H(21) H(22) 2.30(2) 2_566
H(22) N(1) 2.48(2) .
H(22) C(8) 3.36(2) .
H(22) C(9) 3.30(2) 2_666
H(22) C(10) 3.06(2) 2_666
H(22) C(11) 3.42(2) 2_666
H(22) C(25) 2.09(2) .
H(22) C(25) 3.31(2) 2_566
H(22) C(26) 3.35(2) .
H(22) C(26) 2.01(2) 2_566
H(22) C(27) 0.97(2) .
H(22) H(3) 3.46(3) 2_566
H(22) H(6) 2.60(3) .
H(22) H(7) 3.44(3) .
H(22) H(7) 3.65(4) 2_666
H(22) H(8) 3.26(3) 2_666
H(22) H(20) 3.26(2) 2_666
H(22) H(21) 2.30(2) 2_566

loop_
_geom_torsion_atom_site_label_1
_geom_torsion_atom_site_label_2
_geom_torsion_atom_site_label_3
_geom_torsion_atom_site_label_4
_geom_torsion
_geom_torsion_site_symmetry_3
_geom_torsion_site_symmetry_4
O(1) S(1) N(1) C(25) -44.11(19) . .
O(2) S(1) N(1) C(25) -168.49(15) . .
O(3) S(1) N(1) C(25) 74.93(16) . .
C(1) P(1) C(7) C(8) 15.6(2) . .
C(1) P(1) C(7) C(12) -166.9(2) . .
C(7) P(1) C(1) C(2) -126.82(15) . .
C(7) P(1) C(1) C(6) 56.37(16) . .
C(1) P(1) C(13) C(14) 18.1(2) . .
C(1) P(1) C(13) C(18) -166.39(18) . .
C(13) P(1) C(1) C(2) 111.48(15) . .
C(13) P(1) C(1) C(6) -65.32(15) . .
C(1) P(1) C(19) C(20) 81.3(2) . .
C(1) P(1) C(19) C(24) -94.99(18) . .
C(19) P(1) C(1) C(2) -7.64(15) . .
C(19) P(1) C(1) C(6) 175.55(12) . .
C(7) P(1) C(13) C(14) -103.06(18) . .
C(7) P(1) C(13) C(18) 72.5(2) . .
C(13) P(1) C(7) C(8) 136.6(2) . .
C(13) P(1) C(7) C(12) -45.8(2) . .
C(7) P(1) C(19) C(20) -158.79(19) . .
C(7) P(1) C(19) C(24) 24.9(2) . .
C(19) P(1) C(7) C(8) -104.5(2) . .
C(19) P(1) C(7) C(12) 73.1(2) . .
C(13) P(1) C(19) C(20) -38.5(2) . .
C(13) P(1) C(19) C(24) 145.21(17) . .
C(19) P(1) C(13) C(14) 138.02(17) . .
C(19) P(1) C(13) C(18) -46.4(2) . .
S(1) N(1) C(25) C(26) -0.6(2) . .
S(1) N(1) C(25) C(27) 179.78(12) . .
P(1) C(1) C(2) C(3) -176.63(14) . .
P(1) C(1) C(6) C(5) 175.61(14) . .
C(2) C(1) C(6) C(5) -1.2(2) . .
C(6) C(1) C(2) C(3) 0.2(2) . .
C(1) C(2) C(3) C(4) 0.9(3) . .
C(2) C(3) C(4) C(5) -0.9(3) . .
C(3) C(4) C(5) C(6) -0.1(3) . .
C(4) C(5) C(6) C(1) 1.2(3) . .
P(1) C(7) C(8) C(9) 177.0(2) . .
P(1) C(7) C(12) C(11) -176.0(2) . .
C(8) C(7) C(12) C(11) 1.6(4) . .
C(12) C(7) C(8) C(9) -0.5(4) . .
C(7) C(8) C(9) C(10) -1.3(4) . .
C(8) C(9) C(10) C(11) 2.1(5) . .
C(9) C(10) C(11) C(12) -1.0(5) . .
C(10) C(11) C(12) C(7) -0.9(4) . .
P(1) C(13) C(14) C(15) 173.72(16) . .
P(1) C(13) C(18) C(17) -174.6(2) . .
C(14) C(13) C(18) C(17) 1.1(3) . .
C(18) C(13) C(14) C(15) -1.8(3) . .
C(13) C(14) C(15) C(16) 1.5(3) . .
C(14) C(15) C(16) C(17) -0.4(3) . .
C(15) C(16) C(17) C(18) -0.4(4) . .
C(16) C(17) C(18) C(13) 0.0(4) . .
P(1) C(19) C(20) C(21) -176.1(2) . .
P(1) C(19) C(24) C(23) 176.67(18) . .
C(20) C(19) C(24) C(23) 0.4(3) . .
C(24) C(19) C(20) C(21) 0.1(3) . .
C(19) C(20) C(21) C(22) 0.2(4) . .
C(20) C(21) C(22) C(23) -1.1(4) . .
C(21) C(22) C(23) C(24) 1.6(4) . .
C(22) C(23) C(24) C(19) -1.3(3) . .
N(1) C(25) C(26) C(27) 179.20(18) . 2_566
N(1) C(25) C(27) C(26) -179.13(17) . 2_566
C(26) C(25) C(27) C(26) 1.2(2) . 2_566
C(27) C(25) C(26) C(27) -1.2(2) . 2_566
C(25) C(26) C(27) C(25) 1.3(2) 2_566 2_566
